data_7113731
loop_
_publ_author_name
'Lebold, Terry P.'
'Stringle, Donald L. B.'
'Workentin, Mark S.'
'Corrigan, John F.'

_publ_section_title
;
 Functionalizing the surface of II--VI clusters: redox active centres on
 the adamantoid complex [Cd~4~Cl~4~{\m-(SeC~5~H~4~)Fe(C~5~H~5~)}~6~]^2-^
;
_journal_coden_ASTM CHCOFS
_journal_issue 12
_journal_name_full
;
 Chemical Communications (Cambridge, United Kingdom)
;
_journal_page_first 1398
_journal_page_last 1399
_journal_paper_doi 10.1039/b302829a
_journal_year 2003
_chemical_formula_sum 'C82 H106 Cd4 Cl4 Fe6 O P2 Se6'
_chemical_formula_weight 2569.87
_space_group_IT_number 2
_symmetry_cell_setting triclinic
_symmetry_space_group_name_Hall '-P 1'
_symmetry_space_group_name_H-M 'P -1'
_atom_sites_solution_hydrogens geom
_atom_sites_solution_primary direct
_atom_sites_solution_secondary difmap
_audit_creation_method SHELXL-97
_cell_angle_alpha 84.0927(4)
_cell_angle_beta 83.5737(4)
_cell_angle_gamma 88.3638(5)
_cell_formula_units_Z 2
_cell_length_a 14.8446(2)
_cell_length_b 15.0614(2)
_cell_length_c 20.9175(3)
_cell_measurement_reflns_used 33951
_cell_measurement_temperature 293(2)
_cell_measurement_theta_max 25.04
_cell_measurement_theta_min 1.36
_cell_volume 4621.99(11)
_computing_cell_refinement DenzoSMN
_computing_data_collection 'Nonius Collect'
_computing_data_reduction DenzoSMN
_computing_molecular_graphics SCHAKAL
_computing_publication_material 'Bruker SHELXTL'
_computing_structure_refinement 'SHELXL-97 (Sheldrick, 1997)'
_computing_structure_solution 'SHELXS-97 (Sheldrick, 1990)'
_diffrn_ambient_temperature 293(2)
_diffrn_measured_fraction_theta_full 0.995
_diffrn_measured_fraction_theta_max 0.995
_diffrn_measurement_device_type 'Nonius KappaCCD'
_diffrn_measurement_method 'Phi frames plus omega to complete'
_diffrn_radiation_monochromator graphite
_diffrn_radiation_source 'fine-focus sealed tube'
_diffrn_radiation_type MoK\a
_diffrn_radiation_wavelength 0.71073
_diffrn_reflns_av_R_equivalents 0.0299
_diffrn_reflns_av_sigmaI/netI 0.0672
_diffrn_reflns_limit_h_max 17
_diffrn_reflns_limit_h_min -15
_diffrn_reflns_limit_k_max 17
_diffrn_reflns_limit_k_min -17
_diffrn_reflns_limit_l_max 24
_diffrn_reflns_limit_l_min -24
_diffrn_reflns_number 25898
_diffrn_reflns_theta_full 25.04
_diffrn_reflns_theta_max 25.04
_diffrn_reflns_theta_min 1.36
_exptl_absorpt_coefficient_mu 4.366
_exptl_absorpt_correction_type Scalepack
_exptl_crystal_colour orange
_exptl_crystal_density_diffrn 1.847
_exptl_crystal_density_method 'not measured'
_exptl_crystal_description block
_exptl_crystal_F_000 2512
_exptl_crystal_size_max 0.25
_exptl_crystal_size_mid 0.23
_exptl_crystal_size_min 0.15
_refine_diff_density_max 0.967
_refine_diff_density_min -1.075
_refine_diff_density_rms 0.220
_refine_ls_extinction_method none
_refine_ls_goodness_of_fit_ref 1.043
_refine_ls_hydrogen_treatment mixed
_refine_ls_matrix_type full
_refine_ls_number_parameters 831
_refine_ls_number_reflns 16266
_refine_ls_number_restraints 0
_refine_ls_restrained_S_all 1.043
_refine_ls_R_factor_all 0.1002
_refine_ls_R_factor_gt 0.0525
_refine_ls_shift/su_max 0.013
_refine_ls_shift/su_mean 0.000
_refine_ls_structure_factor_coef Fsqd
_refine_ls_weighting_details 'calc w=1/[\s^2^(Fo^2^)+(0.0846P)^2^+0.0000P] where P=(Fo^2^+2Fc^2^)/3'
_refine_ls_weighting_scheme calc
_refine_ls_wR_factor_gt 0.1350
_refine_ls_wR_factor_ref 0.1582
_reflns_number_gt 10203
_reflns_number_total 16266
_reflns_threshold_expression >2sigma(I)
_cod_duplicate_entry 7103710
_cod_data_source_file b302829a.txt
_cod_data_source_block 02119
_cod_depositor_comments
;
The following automatic conversions were performed:

'_symmetry_cell_setting' value 'Triclinic' changed to 'triclinic'
according to
/usr/data/users/saulius/automatic-downloads/retrospective/RSC/lib/dictionaries/cif_core.dic
dictionary named 'cif_core.dic' version 2.4.2 from 2011-04-26.

Automatic conversion script
Id: cif_fix_values 2281 2013-09-26 08:29:07Z andrius 
;
_cod_original_sg_symbol_H-M P-1
_cod_database_code 7113731

loop_
_symmetry_equiv_pos_as_xyz
'x, y, z'
'-x, -y, -z'

loop_
_atom_site_label
_atom_site_type_symbol
_atom_site_fract_x
_atom_site_fract_y
_atom_site_fract_z
_atom_site_U_iso_or_equiv
_atom_site_adp_type
_atom_site_occupancy
_atom_site_symmetry_multiplicity
_atom_site_calc_flag
_atom_site_refinement_flags
Cd1 Cd 0.61153(4) -0.22109(3) 0.33693(3) 0.04880(16) Uani 1 1 d .
Cd2 Cd 0.69883(4) 0.04300(3) 0.28871(3) 0.05491(17) Uani 1 1 d .
Cd3 Cd 0.87476(4) -0.15990(4) 0.23140(3) 0.05985(18) Uani 1 1 d .
Cd4 Cd 0.63054(4) -0.12484(4) 0.14780(3) 0.05510(17) Uani 1 1 d .
Cl1 Cl 0.55472(14) -0.35143(12) 0.41067(11) 0.0697(6) Uani 1 1 d .
Cl2 Cl 0.69644(19) 0.19155(14) 0.32581(12) 0.0891(8) Uani 1 1 d .
Cl3 Cl 1.03243(15) -0.20620(18) 0.21276(15) 0.0957(8) Uani 1 1 d .
Cl4 Cl 0.56064(18) -0.10423(17) 0.04651(12) 0.0880(7) Uani 1 1 d .
Se1 Se 0.61573(5) -0.06534(5) 0.38454(4) 0.0506(2) Uani 1 1 d .
Se2 Se 0.78254(5) -0.27583(5) 0.31469(4) 0.0570(2) Uani 1 1 d .
Se3 Se 0.52042(5) -0.21732(5) 0.23665(4) 0.0543(2) Uani 1 1 d .
Se4 Se 0.87046(5) 0.01225(5) 0.24626(4) 0.0593(2) Uani 1 1 d .
Se5 Se 0.80528(6) -0.15282(5) 0.11795(4) 0.0602(2) Uani 1 1 d .
Se6 Se 0.60298(6) 0.03645(5) 0.18923(4) 0.0658(2) Uani 1 1 d .
Fe1 Fe 0.37431(7) -0.06293(7) 0.41437(6) 0.0561(3) Uani 1 1 d .
Fe2 Fe 0.91713(8) -0.27914(7) 0.44480(6) 0.0621(3) Uani 1 1 d .
Fe3 Fe 0.50519(10) -0.40307(8) 0.14869(7) 0.0782(4) Uani 1 1 d .
Fe4 Fe 1.01909(8) 0.12189(8) 0.32926(7) 0.0687(4) Uani 1 1 d .
Fe5 Fe 0.91250(10) -0.33233(8) 0.04195(7) 0.0847(5) Uani 1 1 d .
Fe6 Fe 0.69621(10) 0.22984(8) 0.09636(7) 0.0809(4) Uani 1 1 d .
C1 C 0.4977(5) -0.0120(5) 0.3774(4) 0.053(2) Uani 1 1 d .
C2 C 0.4407(5) -0.0161(5) 0.3280(4) 0.063(2) Uani 1 1 d .
H2A H 0.4528 -0.0484 0.2923 0.076 Uiso 1 1 calc R
C3 C 0.3619(6) 0.0371(6) 0.3419(5) 0.076(3) Uani 1 1 d .
H3A H 0.3139 0.0463 0.3168 0.092 Uiso 1 1 calc R
C4 C 0.3692(6) 0.0731(5) 0.3998(5) 0.075(3) Uani 1 1 d .
H4A H 0.3266 0.1104 0.4201 0.090 Uiso 1 1 calc R
C5 C 0.4522(6) 0.0434(5) 0.4227(4) 0.062(2) Uani 1 1 d .
H5A H 0.4733 0.0574 0.4606 0.075 Uiso 1 1 calc R
C6 C 0.3962(6) -0.1816(5) 0.4663(5) 0.068(2) Uani 1 1 d .
H6A H 0.4527 -0.2056 0.4745 0.081 Uiso 1 1 calc R
C7 C 0.3516(7) -0.1944(6) 0.4134(5) 0.076(3) Uani 1 1 d .
H7A H 0.3735 -0.2281 0.3799 0.092 Uiso 1 1 calc R
C8 C 0.2697(6) -0.1492(7) 0.4183(5) 0.085(3) Uani 1 1 d .
H8A H 0.2265 -0.1481 0.3892 0.102 Uiso 1 1 calc R
C9 C 0.2622(7) -0.1052(6) 0.4746(5) 0.084(3) Uani 1 1 d .
H9A H 0.2140 -0.0688 0.4890 0.101 Uiso 1 1 calc R
C10 C 0.3420(6) -0.1263(6) 0.5056(4) 0.074(3) Uani 1 1 d .
H10A H 0.3554 -0.1071 0.5443 0.088 Uiso 1 1 calc R
C11 C 0.8061(5) -0.2461(5) 0.3976(4) 0.061(2) Uani 1 1 d .
C12 C 0.7823(6) -0.3005(6) 0.4558(5) 0.074(3) Uani 1 1 d .
H12A H 0.7541 -0.3554 0.4591 0.089 Uiso 1 1 calc R
C13 C 0.8075(6) -0.2593(7) 0.5076(5) 0.084(3) Uani 1 1 d .
H13A H 0.8003 -0.2822 0.5509 0.100 Uiso 1 1 calc R
C14 C 0.8455(6) -0.1775(6) 0.4828(5) 0.079(3) Uani 1 1 d .
H14A H 0.8664 -0.1357 0.5071 0.095 Uiso 1 1 calc R
C15 C 0.8470(6) -0.1684(5) 0.4136(5) 0.065(2) Uani 1 1 d .
H15A H 0.8701 -0.1211 0.3850 0.078 Uiso 1 1 calc R
C16 C 1.0068(9) -0.3391(12) 0.3834(7) 0.119(5) Uani 1 1 d .
H16A H 0.9981 -0.3474 0.3411 0.142 Uiso 1 1 calc R
C17 C 0.9816(8) -0.3997(8) 0.4380(8) 0.111(4) Uani 1 1 d .
H17A H 0.9541 -0.4546 0.4387 0.134 Uiso 1 1 calc R
C18 C 1.0065(8) -0.3605(9) 0.4907(7) 0.108(4) Uani 1 1 d .
H18A H 0.9975 -0.3851 0.5336 0.130 Uiso 1 1 calc R
C19 C 1.0472(7) -0.2783(9) 0.4694(8) 0.106(4) Uani 1 1 d .
H19A H 1.0704 -0.2392 0.4948 0.127 Uiso 1 1 calc R
C20 C 1.0459(7) -0.2671(8) 0.4020(10) 0.114(5) Uani 1 1 d .
H20A H 1.0681 -0.2182 0.3746 0.137 Uiso 1 1 calc R
C21 C 0.5381(5) -0.3393(5) 0.2241(4) 0.060(2) Uani 1 1 d .
C22 C 0.4753(7) -0.4104(6) 0.2460(4) 0.080(3) Uani 1 1 d .
H22A H 0.4178 -0.4045 0.2681 0.096 Uiso 1 1 calc R
C23 C 0.5168(10) -0.4895(6) 0.2279(6) 0.101(4) Uani 1 1 d .
H23A H 0.4908 -0.5456 0.2364 0.122 Uiso 1 1 calc R
C24 C 0.6016(9) -0.4732(6) 0.1957(6) 0.095(3) Uani 1 1 d .
H24A H 0.6418 -0.5156 0.1789 0.114 Uiso 1 1 calc R
C25 C 0.6170(6) -0.3807(6) 0.1927(4) 0.074(2) Uani 1 1 d .
H25A H 0.6692 -0.3517 0.1736 0.089 Uiso 1 1 calc R
C26 C 0.4502(8) -0.3141(8) 0.0841(5) 0.094(3) Uani 1 1 d .
H26A H 0.4395 -0.2540 0.0893 0.113 Uiso 1 1 calc R
C27 C 0.3904(9) -0.3822(11) 0.1040(6) 0.121(4) Uani 1 1 d .
H27A H 0.3317 -0.3758 0.1240 0.145 Uiso 1 1 calc R
C28 C 0.4342(14) -0.4654(10) 0.0887(8) 0.142(7) Uani 1 1 d .
H28A H 0.4112 -0.5227 0.0973 0.171 Uiso 1 1 calc R
C29 C 0.5220(13) -0.4390(10) 0.0570(7) 0.138(6) Uani 1 1 d .
H29A H 0.5663 -0.4782 0.0409 0.165 Uiso 1 1 calc R
C30 C 0.5308(8) -0.3515(10) 0.0541(5) 0.103(3) Uani 1 1 d .
H30A H 0.5815 -0.3198 0.0355 0.123 Uiso 1 1 calc R
C31 C 0.9361(6) 0.0210(5) 0.3196(5) 0.065(2) Uani 1 1 d .
C32 C 1.0257(7) -0.0109(5) 0.3235(6) 0.085(3) Uani 1 1 d .
H32A H 1.0612 -0.0406 0.2926 0.101 Uiso 1 1 calc R
C33 C 1.0519(8) 0.0107(6) 0.3837(7) 0.105(4) Uani 1 1 d .
H33A H 1.1077 -0.0011 0.3993 0.126 Uiso 1 1 calc R
C34 C 0.9776(8) 0.0527(6) 0.4141(5) 0.085(3) Uani 1 1 d .
H34A H 0.9755 0.0722 0.4550 0.102 Uiso 1 1 calc R
C35 C 0.9064(6) 0.0621(6) 0.3758(4) 0.072(2) Uani 1 1 d .
H35A H 0.8505 0.0900 0.3855 0.087 Uiso 1 1 calc R
C36 C 1.010(2) 0.2123(16) 0.2538(11) 0.170(11) Uani 1 1 d .
H36A H 0.9732 0.2055 0.2216 0.205 Uiso 1 1 calc R
C37 C 1.093(2) 0.1881(12) 0.2532(11) 0.181(10) Uani 1 1 d .
H37A H 1.1272 0.1629 0.2194 0.217 Uiso 1 1 calc R
C38 C 1.1264(11) 0.2054(10) 0.3133(11) 0.140(6) Uani 1 1 d .
H38A H 1.1836 0.1921 0.3262 0.168 Uiso 1 1 calc R
C39 C 1.0561(16) 0.2451(9) 0.3460(8) 0.120(5) Uani 1 1 d .
H39A H 1.0557 0.2656 0.3865 0.144 Uiso 1 1 calc R
C40 C 0.9853(14) 0.2500(9) 0.3093(15) 0.152(7) Uani 1 1 d .
H40A H 0.9286 0.2753 0.3207 0.182 Uiso 1 1 calc R
C41 C 0.8105(6) -0.2750(5) 0.0983(5) 0.073(3) Uani 1 1 d .
C42 C 0.7771(7) -0.3065(7) 0.0442(6) 0.093(3) Uani 1 1 d .
H42A H 0.7481 -0.2728 0.0125 0.112 Uiso 1 1 calc R
C43 C 0.7966(9) -0.4000(8) 0.0477(7) 0.111(4) Uani 1 1 d .
H43A H 0.7822 -0.4381 0.0181 0.134 Uiso 1 1 calc R
C44 C 0.8397(9) -0.4250(6) 0.1012(7) 0.105(4) Uani 1 1 d .
H44A H 0.8588 -0.4828 0.1138 0.126 Uiso 1 1 calc R
C45 C 0.8512(6) -0.3493(6) 0.1346(5) 0.079(3) Uani 1 1 d .
H45A H 0.8791 -0.3479 0.1722 0.095 Uiso 1 1 calc R
C46 C 1.0011(9) -0.2339(8) 0.0117(8) 0.111(5) Uani 1 1 d .
H46A H 0.9924 -0.1755 0.0220 0.133 Uiso 1 1 calc R
C47 C 0.9753(10) -0.2698(11) -0.0412(8) 0.141(6) Uani 1 1 d .
H47A H 0.9488 -0.2371 -0.0745 0.169 Uiso 1 1 calc R
C48 C 0.9934(13) -0.3598(13) -0.0387(9) 0.147(6) Uani 1 1 d .
H48A H 0.9790 -0.3983 -0.0679 0.177 Uiso 1 1 calc R
C49 C 1.0366(10) -0.3821(9) 0.0148(11) 0.142(7) Uani 1 1 d .
H49A H 1.0581 -0.4388 0.0283 0.171 Uiso 1 1 calc R
C50 C 1.0435(7) -0.3042(11) 0.0467(7) 0.117(4) Uani 1 1 d .
H50A H 1.0711 -0.3006 0.0840 0.141 Uiso 1 1 calc R
C51 C 0.6691(6) 0.0988(5) 0.1153(4) 0.068(2) Uani 1 1 d .
C52 C 0.7669(7) 0.1114(6) 0.1047(5) 0.081(3) Uani 1 1 d .
H52A H 0.8091 0.0934 0.1333 0.097 Uiso 1 1 calc R
C53 C 0.7844(8) 0.1573(6) 0.0410(6) 0.092(3) Uani 1 1 d .
H53A H 0.8410 0.1751 0.0209 0.111 Uiso 1 1 calc R
C54 C 0.7019(9) 0.1706(6) 0.0143(5) 0.088(3) Uani 1 1 d .
H54A H 0.6956 0.1987 -0.0267 0.106 Uiso 1 1 calc R
C55 C 0.6313(7) 0.1359(6) 0.0579(5) 0.080(3) Uani 1 1 d .
H55A H 0.5703 0.1366 0.0512 0.096 Uiso 1 1 calc R
C56 C 0.6378(12) 0.2971(7) 0.1701(7) 0.111(4) Uani 1 1 d .
H56A H 0.5998 0.2734 0.2058 0.133 Uiso 1 1 calc R
C57 C 0.7292(11) 0.3036(7) 0.1666(7) 0.112(4) Uani 1 1 d .
H57A H 0.7648 0.2842 0.1993 0.134 Uiso 1 1 calc R
C58 C 0.7601(12) 0.3431(9) 0.1069(8) 0.129(5) Uani 1 1 d .
H58A H 0.8206 0.3553 0.0930 0.155 Uiso 1 1 calc R
C59 C 0.6902(16) 0.3624(8) 0.0701(7) 0.149(7) Uani 1 1 d .
H59A H 0.6937 0.3892 0.0279 0.179 Uiso 1 1 calc R
C60 C 0.6106(12) 0.3325(8) 0.1105(9) 0.131(5) Uani 1 1 d .
H60A H 0.5516 0.3359 0.0993 0.157 Uiso 1 1 calc R
P1 P 0.63866(19) -0.61007(16) 0.41704(14) 0.0814(7) Uani 1 1 d .
H1 H 0.6688 -0.6968 0.4240 0.100 Uiso 1 1 d .
C61 C 0.5183(8) -0.6104(7) 0.4082(6) 0.114(4) Uiso 1 1 d .
H61A H 0.4851 -0.6189 0.4510 0.137 Uiso 1 1 calc R
H61B H 0.5011 -0.5522 0.3885 0.137 Uiso 1 1 calc R
C62 C 0.4903(8) -0.6772(8) 0.3704(7) 0.125(4) Uiso 1 1 d .
H62A H 0.5055 -0.7355 0.3908 0.150 Uiso 1 1 calc R
H62B H 0.5249 -0.6700 0.3280 0.150 Uiso 1 1 calc R
C63 C 0.3922(10) -0.6751(9) 0.3615(7) 0.151(5) Uiso 1 1 d .
H63A H 0.3798 -0.7219 0.3361 0.227 Uiso 1 1 calc R
H63B H 0.3765 -0.6184 0.3397 0.227 Uiso 1 1 calc R
H63C H 0.3570 -0.6835 0.4030 0.227 Uiso 1 1 calc R
C64 C 0.6962(8) -0.5574(7) 0.3462(6) 0.110(4) Uiso 1 1 d .
H64A H 0.6776 -0.5842 0.3096 0.132 Uiso 1 1 calc R
H64B H 0.6771 -0.4952 0.3421 0.132 Uiso 1 1 calc R
C65 C 0.7928(9) -0.5614(8) 0.3422(7) 0.131(4) Uiso 1 1 d .
H65A H 0.8114 -0.6224 0.3547 0.158 Uiso 1 1 calc R
H65B H 0.8121 -0.5244 0.3732 0.158 Uiso 1 1 calc R
C66 C 0.8406(9) -0.5324(8) 0.2773(7) 0.137(5) Uiso 1 1 d .
H66A H 0.9049 -0.5374 0.2790 0.205 Uiso 1 1 calc R
H66B H 0.8243 -0.4714 0.2648 0.205 Uiso 1 1 calc R
H66C H 0.8233 -0.5696 0.2462 0.205 Uiso 1 1 calc R
C67 C 0.6541(6) -0.5625(6) 0.4886(5) 0.076(2) Uiso 1 1 d .
H67A H 0.6472 -0.4982 0.4807 0.092 Uiso 1 1 calc R
H67B H 0.6063 -0.5831 0.5218 0.092 Uiso 1 1 calc R
C68 C 0.7442(7) -0.5832(7) 0.5143(5) 0.097(3) Uiso 1 1 d .
H68A H 0.7920 -0.5552 0.4842 0.116 Uiso 1 1 calc R
H68B H 0.7553 -0.6472 0.5174 0.116 Uiso 1 1 calc R
C69 C 0.7477(9) -0.5502(8) 0.5815(7) 0.138(5) Uiso 1 1 d .
H69A H 0.8058 -0.5653 0.5961 0.207 Uiso 1 1 calc R
H69B H 0.7009 -0.5782 0.6116 0.207 Uiso 1 1 calc R
H69C H 0.7387 -0.4866 0.5785 0.207 Uiso 1 1 calc R
P2 P 0.6777(3) -0.0039(3) -0.10655(19) 0.1279(12) Uani 1 1 d .
H2 H 0.6056 0.0114 -0.0619 0.150 Uiso 1 1 d .
C70 C 0.6475(19) -0.1005(19) -0.1436(15) 0.306(14) Uiso 1 1 d .
H70A H 0.5826 -0.0947 -0.1457 0.367 Uiso 1 1 calc R
H70B H 0.6753 -0.0918 -0.1880 0.367 Uiso 1 1 calc R
C71 C 0.6602(15) -0.1741(15) -0.1271(11) 0.220(9) Uiso 1 1 d .
H71A H 0.6316 -0.1870 -0.0833 0.264 Uiso 1 1 calc R
H71B H 0.7249 -0.1844 -0.1265 0.264 Uiso 1 1 calc R
C72 C 0.6221(16) -0.2437(15) -0.1728(13) 0.281(12) Uiso 1 1 d .
H72A H 0.6384 -0.3037 -0.1576 0.422 Uiso 1 1 calc R
H72B H 0.6484 -0.2303 -0.2166 0.422 Uiso 1 1 calc R
H72C H 0.5573 -0.2378 -0.1708 0.422 Uiso 1 1 calc R
C73 C 0.6945(17) 0.1060(16) -0.1580(14) 0.265(12) Uiso 1 1 d .
H73A H 0.6329 0.1281 -0.1606 0.318 Uiso 1 1 calc R
H73B H 0.7194 0.1430 -0.1293 0.318 Uiso 1 1 calc R
C74 C 0.7285(16) 0.1299(15) -0.2049(13) 0.235(10) Uiso 1 1 d .
H74A H 0.7055 0.0913 -0.2335 0.282 Uiso 1 1 calc R
H74B H 0.7907 0.1100 -0.2017 0.282 Uiso 1 1 calc R
C75 C 0.7389(9) 0.2126(8) -0.2444(7) 0.131(4) Uiso 1 1 d .
H75A H 0.7720 0.2027 -0.2853 0.197 Uiso 1 1 calc R
H75B H 0.7715 0.2530 -0.2232 0.197 Uiso 1 1 calc R
H75C H 0.6802 0.2378 -0.2513 0.197 Uiso 1 1 calc R
C76 C 0.7716(9) -0.0164(9) -0.0639(7) 0.131(4) Uiso 1 1 d .
H76A H 0.7759 0.0361 -0.0412 0.157 Uiso 1 1 calc R
H76B H 0.7624 -0.0673 -0.0316 0.157 Uiso 1 1 calc R
C77 C 0.8542(14) -0.0288(13) -0.1020(10) 0.209(8) Uiso 1 1 d .
H77A H 0.8529 0.0094 -0.1421 0.251 Uiso 1 1 calc R
H77B H 0.8568 -0.0900 -0.1128 0.251 Uiso 1 1 calc R
C78 C 0.9397(12) -0.0117(11) -0.0750(9) 0.187(7) Uiso 1 1 d .
H78A H 0.9903 -0.0191 -0.1070 0.280 Uiso 1 1 calc R
H78B H 0.9459 -0.0531 -0.0376 0.280 Uiso 1 1 calc R
H78C H 0.9384 0.0482 -0.0629 0.280 Uiso 1 1 calc R
O1S O 0.811(2) -0.4342(17) -0.1715(16) 0.389(13) Uiso 1 1 d .
C1S C 0.791(2) -0.463(2) -0.2437(19) 0.348(18) Uiso 1 1 d .
H1SA H 0.7406 -0.5034 -0.2401 0.417 Uiso 1 1 calc R
H1SB H 0.7806 -0.4117 -0.2736 0.417 Uiso 1 1 calc R
C2S C 0.866(3) -0.503(2) -0.2603(18) 0.360(19) Uiso 1 1 d .
H2SA H 0.9141 -0.4611 -0.2752 0.432 Uiso 1 1 calc R
H2SB H 0.8599 -0.5433 -0.2927 0.432 Uiso 1 1 calc R
C3S C 0.876(2) -0.551(2) -0.1949(18) 0.321(16) Uiso 1 1 d .
H3SA H 0.8215 -0.5803 -0.1752 0.386 Uiso 1 1 calc R
H3SB H 0.9270 -0.5931 -0.1961 0.386 Uiso 1 1 calc R
C4S C 0.892(2) -0.482(3) -0.1679(18) 0.345(18) Uiso 1 1 d .
H4SA H 0.9432 -0.4494 -0.1913 0.414 Uiso 1 1 calc R
H4SB H 0.9044 -0.4979 -0.1235 0.414 Uiso 1 1 calc R

loop_
_atom_site_aniso_label
_atom_site_aniso_U_11
_atom_site_aniso_U_22
_atom_site_aniso_U_33
_atom_site_aniso_U_23
_atom_site_aniso_U_13
_atom_site_aniso_U_12
Cd1 0.0463(3) 0.0527(3) 0.0481(4) -0.0054(2) -0.0086(3) 0.0008(2)
Cd2 0.0537(4) 0.0561(3) 0.0557(4) -0.0124(3) -0.0043(3) 0.0028(3)
Cd3 0.0451(4) 0.0723(4) 0.0637(4) -0.0147(3) -0.0066(3) 0.0032(3)
Cd4 0.0552(4) 0.0593(3) 0.0520(4) -0.0047(3) -0.0125(3) 0.0016(3)
Cl1 0.0680(14) 0.0615(12) 0.0733(16) 0.0091(10) 0.0047(11) 0.0000(10)
Cl2 0.132(2) 0.0601(12) 0.0751(17) -0.0216(11) -0.0006(15) 0.0058(13)
Cl3 0.0481(14) 0.1240(19) 0.116(2) -0.0223(16) -0.0076(14) 0.0148(12)
Cl4 0.0920(18) 0.1131(18) 0.0613(16) 0.0094(13) -0.0338(13) -0.0123(14)
Se1 0.0498(5) 0.0540(4) 0.0490(5) -0.0100(3) -0.0070(4) 0.0031(3)
Se2 0.0465(5) 0.0623(5) 0.0636(6) -0.0118(4) -0.0084(4) 0.0050(3)
Se3 0.0503(5) 0.0644(5) 0.0503(5) -0.0096(4) -0.0123(4) 0.0006(4)
Se4 0.0521(5) 0.0709(5) 0.0571(6) -0.0134(4) -0.0089(4) 0.0012(4)
Se5 0.0582(5) 0.0612(5) 0.0623(6) -0.0117(4) -0.0068(4) 0.0027(4)
Se6 0.0676(6) 0.0687(5) 0.0615(6) -0.0090(4) -0.0077(4) 0.0010(4)
Fe1 0.0481(7) 0.0710(7) 0.0485(7) -0.0096(5) -0.0011(5) 0.0081(5)
Fe2 0.0504(7) 0.0622(7) 0.0748(9) 0.0018(6) -0.0199(6) 0.0015(5)
Fe3 0.1036(11) 0.0755(8) 0.0622(9) -0.0183(7) -0.0283(8) 0.0001(7)
Fe4 0.0661(8) 0.0684(7) 0.0754(9) -0.0138(6) -0.0162(7) -0.0074(6)
Fe5 0.0886(10) 0.0705(8) 0.0903(11) -0.0201(7) 0.0207(8) 0.0003(7)
Fe6 0.1100(11) 0.0633(7) 0.0704(10) -0.0096(6) -0.0118(8) 0.0004(7)
C1 0.053(5) 0.057(4) 0.046(5) 0.000(4) 0.001(4) 0.005(3)
C2 0.060(5) 0.086(6) 0.043(5) -0.006(4) -0.003(4) 0.011(4)
C3 0.078(7) 0.093(6) 0.058(6) -0.007(5) -0.015(5) 0.031(5)
C4 0.070(6) 0.059(5) 0.087(8) -0.006(5) 0.016(5) 0.022(4)
C5 0.064(6) 0.057(5) 0.063(6) -0.011(4) 0.008(4) 0.012(4)
C6 0.061(6) 0.063(5) 0.072(7) 0.010(5) 0.006(5) -0.005(4)
C7 0.074(7) 0.079(6) 0.073(7) -0.017(5) 0.015(6) -0.019(5)
C8 0.055(6) 0.121(8) 0.083(8) -0.015(6) -0.009(5) -0.012(6)
C9 0.061(7) 0.110(7) 0.079(8) -0.020(6) 0.018(6) -0.001(5)
C10 0.075(7) 0.085(6) 0.056(6) -0.004(5) 0.014(5) -0.020(5)
C11 0.052(5) 0.070(5) 0.060(6) -0.007(4) -0.012(4) 0.012(4)
C12 0.056(6) 0.095(6) 0.071(7) -0.001(5) -0.006(5) -0.018(5)
C13 0.052(6) 0.134(9) 0.064(7) 0.007(6) -0.016(5) -0.013(5)
C14 0.063(6) 0.095(7) 0.086(8) -0.033(6) -0.025(5) 0.009(5)
C15 0.074(6) 0.051(5) 0.072(7) -0.006(4) -0.019(5) 0.005(4)
C16 0.086(9) 0.178(13) 0.095(10) -0.038(10) -0.023(7) 0.080(9)
C17 0.120(10) 0.091(8) 0.129(12) -0.017(9) -0.044(9) 0.036(7)
C18 0.109(9) 0.099(9) 0.116(11) 0.015(8) -0.042(8) 0.039(7)
C19 0.055(7) 0.130(11) 0.146(13) -0.047(9) -0.052(7) 0.032(6)
C20 0.048(7) 0.106(9) 0.187(17) -0.008(10) -0.014(8) -0.002(6)
C21 0.059(5) 0.081(5) 0.043(5) -0.012(4) -0.011(4) -0.004(4)
C22 0.093(7) 0.096(7) 0.053(6) -0.010(5) -0.011(5) -0.027(6)
C23 0.172(12) 0.053(6) 0.087(9) -0.003(5) -0.048(8) -0.025(7)
C24 0.141(11) 0.061(6) 0.091(9) -0.023(5) -0.045(8) 0.022(6)
C25 0.074(6) 0.092(7) 0.061(6) -0.020(5) -0.016(5) 0.006(5)
C26 0.097(8) 0.106(8) 0.089(8) -0.021(6) -0.047(7) 0.009(7)
C27 0.099(9) 0.167(12) 0.107(11) -0.023(9) -0.040(7) -0.033(10)
C28 0.229(19) 0.107(10) 0.112(12) -0.012(8) -0.098(12) -0.067(12)
C29 0.23(2) 0.106(10) 0.098(11) -0.042(8) -0.091(12) 0.044(11)
C30 0.110(10) 0.141(11) 0.060(7) -0.018(7) -0.020(6) 0.010(8)
C31 0.054(5) 0.064(5) 0.077(7) -0.001(4) -0.015(5) -0.008(4)
C32 0.076(7) 0.068(5) 0.117(9) -0.016(5) -0.039(6) 0.009(5)
C33 0.110(9) 0.084(7) 0.134(11) -0.010(7) -0.079(9) 0.006(6)
C34 0.098(8) 0.097(7) 0.066(7) -0.019(5) -0.023(6) -0.018(6)
C35 0.070(6) 0.093(6) 0.059(6) -0.020(5) -0.014(5) -0.014(5)
C36 0.21(2) 0.170(18) 0.127(17) 0.080(14) -0.070(17) -0.131(19)
C37 0.24(2) 0.176(16) 0.114(16) -0.043(12) 0.080(17) -0.121(19)
C38 0.111(12) 0.118(11) 0.19(2) -0.015(11) -0.005(12) -0.059(9)
C39 0.149(14) 0.085(8) 0.133(13) -0.027(8) -0.020(13) -0.029(9)
C40 0.134(15) 0.081(9) 0.22(2) 0.036(12) -0.002(17) 0.010(9)
C41 0.072(6) 0.061(5) 0.086(7) -0.022(5) 0.006(5) -0.001(4)
C42 0.102(8) 0.089(7) 0.094(9) -0.029(6) -0.011(6) -0.016(6)
C43 0.115(10) 0.097(9) 0.126(12) -0.053(8) 0.012(9) -0.029(7)
C44 0.125(10) 0.055(6) 0.130(12) -0.021(7) 0.021(9) -0.010(6)
C45 0.068(6) 0.072(6) 0.094(8) -0.007(5) 0.008(5) -0.005(5)
C46 0.107(10) 0.080(8) 0.139(13) -0.032(9) 0.038(9) -0.009(7)
C47 0.159(14) 0.108(10) 0.127(14) 0.025(9) 0.061(11) 0.031(9)
C48 0.165(16) 0.148(16) 0.119(14) -0.035(11) 0.047(12) -0.005(11)
C49 0.119(12) 0.090(9) 0.197(19) -0.013(12) 0.064(12) 0.031(8)
C50 0.066(8) 0.151(12) 0.125(12) -0.010(10) 0.031(7) -0.013(8)
C51 0.072(6) 0.063(5) 0.070(7) -0.010(4) -0.013(5) 0.004(4)
C52 0.082(7) 0.075(6) 0.085(8) -0.003(5) -0.012(6) 0.001(5)
C53 0.099(9) 0.074(6) 0.095(9) -0.002(6) 0.026(7) -0.010(6)
C54 0.123(10) 0.079(6) 0.062(7) -0.002(5) -0.011(7) 0.003(6)
C55 0.086(7) 0.073(6) 0.084(8) -0.014(5) -0.022(6) 0.010(5)
C56 0.169(14) 0.070(7) 0.093(11) -0.031(6) 0.005(10) -0.004(8)
C57 0.155(13) 0.095(8) 0.095(11) -0.031(7) -0.023(9) -0.030(8)
C58 0.199(17) 0.103(9) 0.085(11) -0.011(8) -0.006(11) -0.046(10)
C59 0.30(3) 0.071(7) 0.070(10) -0.004(7) -0.002(13) 0.015(11)
C60 0.197(16) 0.084(8) 0.118(13) -0.031(8) -0.040(12) 0.040(9)
P1 0.096(2) 0.0726(15) 0.0753(19) -0.0057(13) -0.0081(15) 0.0009(13)
P2 0.120(3) 0.165(3) 0.098(3) -0.023(2) -0.007(2) 0.030(2)

loop_
_atom_type_symbol
_atom_type_description
_atom_type_scat_dispersion_real
_atom_type_scat_dispersion_imag
_atom_type_scat_source
C C 0.0033 0.0016 'International Tables Vol C Tables 4.2.6.8 and 6.1.1.4'
H H 0.0000 0.0000 'International Tables Vol C Tables 4.2.6.8 and 6.1.1.4'
P P 0.1023 0.0942 'International Tables Vol C Tables 4.2.6.8 and 6.1.1.4'
Cl Cl 0.1484 0.1585 'International Tables Vol C Tables 4.2.6.8 and 6.1.1.4'
Fe Fe 0.3463 0.8444 'International Tables Vol C Tables 4.2.6.8 and 6.1.1.4'
Cd Cd -0.8075 1.2024 'International Tables Vol C Tables 4.2.6.8 and 6.1.1.4'
Se Se -0.0929 2.2259 'International Tables Vol C Tables 4.2.6.8 and 6.1.1.4'
O O 0.0106 0.0060 'International Tables Vol C Tables 4.2.6.8 and 6.1.1.4'

loop_
_geom_angle_atom_site_label_1
_geom_angle_atom_site_label_2
_geom_angle_atom_site_label_3
_geom_angle
Cl1 Cd1 Se3 105.55(6)
Cl1 Cd1 Se1 118.19(6)
Se3 Cd1 Se1 113.83(3)
Cl1 Cd1 Se2 98.03(5)
Se3 Cd1 Se2 113.98(3)
Se1 Cd1 Se2 106.45(3)
Cl2 Cd2 Se4 104.98(7)
Cl2 Cd2 Se6 112.44(7)
Se4 Cd2 Se6 107.05(3)
Cl2 Cd2 Se1 107.11(6)
Se4 Cd2 Se1 119.98(3)
Se6 Cd2 Se1 105.45(3)
Cl3 Cd3 Se2 111.06(7)
Cl3 Cd3 Se4 107.70(7)
Se2 Cd3 Se4 121.63(3)
Cl3 Cd3 Se5 107.42(8)
Se2 Cd3 Se5 108.60(3)
Se4 Cd3 Se5 99.10(3)
Cl4 Cd4 Se5 107.46(7)
Cl4 Cd4 Se3 109.05(6)
Se5 Cd4 Se3 127.51(3)
Cl4 Cd4 Se6 100.93(7)
Se5 Cd4 Se6 109.60(3)
Se3 Cd4 Se6 99.01(3)
C1 Se1 Cd1 105.5(2)
C1 Se1 Cd2 94.7(2)
Cd1 Se1 Cd2 104.81(3)
C11 Se2 Cd3 105.0(2)
C11 Se2 Cd1 90.5(2)
Cd3 Se2 Cd1 110.43(3)
C21 Se3 Cd1 96.2(2)
C21 Se3 Cd4 107.6(2)
Cd1 Se3 Cd4 100.86(3)
C31 Se4 Cd3 104.4(2)
C31 Se4 Cd2 104.9(3)
Cd3 Se4 Cd2 103.29(3)
C41 Se5 Cd4 102.6(3)
C41 Se5 Cd3 103.7(3)
Cd4 Se5 Cd3 104.26(3)
C51 Se6 Cd2 107.4(3)
C51 Se6 Cd4 95.2(2)
Cd2 Se6 Cd4 107.47(3)
C7 Fe1 C2 108.8(4)
C7 Fe1 C6 40.0(4)
C2 Fe1 C6 127.0(3)
C7 Fe1 C5 153.9(4)
C2 Fe1 C5 68.4(3)
C6 Fe1 C5 119.7(4)
C7 Fe1 C4 164.4(4)
C2 Fe1 C4 67.9(3)
C6 Fe1 C4 154.1(4)
C5 Fe1 C4 40.7(3)
C7 Fe1 C8 39.6(4)
C2 Fe1 C8 120.3(4)
C6 Fe1 C8 66.9(4)
C5 Fe1 C8 164.5(4)
C4 Fe1 C8 127.7(4)
C7 Fe1 C3 127.8(4)
C2 Fe1 C3 40.8(3)
C6 Fe1 C3 164.7(4)
C5 Fe1 C3 68.1(4)
C4 Fe1 C3 39.9(3)
C8 Fe1 C3 109.3(4)
C7 Fe1 C1 119.7(3)
C2 Fe1 C1 40.6(3)
C6 Fe1 C1 108.0(3)
C5 Fe1 C1 41.0(3)
C4 Fe1 C1 68.5(3)
C8 Fe1 C1 153.7(4)
C3 Fe1 C1 68.5(3)
C7 Fe1 C9 67.3(4)
C2 Fe1 C9 154.0(4)
C6 Fe1 C9 67.6(4)
C5 Fe1 C9 126.8(4)
C4 Fe1 C9 108.5(4)
C8 Fe1 C9 40.1(4)
C3 Fe1 C9 119.8(4)
C1 Fe1 C9 164.3(4)
C7 Fe1 C10 67.5(4)
C2 Fe1 C10 163.9(4)
C6 Fe1 C10 40.2(3)
C5 Fe1 C10 107.6(4)
C4 Fe1 C10 119.9(4)
C8 Fe1 C10 67.6(4)
C3 Fe1 C10 153.8(4)
C1 Fe1 C10 126.3(4)
C9 Fe1 C10 40.7(4)
C16 Fe2 C13 160.6(6)
C16 Fe2 C14 157.4(6)
C13 Fe2 C14 40.6(4)
C16 Fe2 C12 124.4(6)
C13 Fe2 C12 40.5(3)
C14 Fe2 C12 67.7(4)
C16 Fe2 C20 39.3(5)
C13 Fe2 C20 158.6(6)
C14 Fe2 C20 123.3(5)
C12 Fe2 C20 159.7(6)
C16 Fe2 C15 120.6(5)
C13 Fe2 C15 69.7(4)
C14 Fe2 C15 41.6(3)
C12 Fe2 C15 68.7(4)
C20 Fe2 C15 107.3(5)
C16 Fe2 C18 67.1(5)
C13 Fe2 C18 108.7(5)
C14 Fe2 C18 125.3(5)
C12 Fe2 C18 122.8(5)
C20 Fe2 C18 67.2(5)
C15 Fe2 C18 161.5(5)
C16 Fe2 C11 107.0(4)
C13 Fe2 C11 69.0(4)
C14 Fe2 C11 68.6(3)
C12 Fe2 C11 40.7(3)
C20 Fe2 C11 123.3(6)
C15 Fe2 C11 40.8(3)
C18 Fe2 C11 157.1(5)
C16 Fe2 C17 40.8(5)
C13 Fe2 C17 123.7(5)
C14 Fe2 C17 160.6(6)
C12 Fe2 C17 107.7(5)
C20 Fe2 C17 67.6(5)
C15 Fe2 C17 156.2(5)
C18 Fe2 C17 40.0(4)
C11 Fe2 C17 121.0(5)
C16 Fe2 C19 67.2(5)
C13 Fe2 C19 122.8(5)
C14 Fe2 C19 109.0(4)
C12 Fe2 C19 158.1(6)
C20 Fe2 C19 40.4(5)
C15 Fe2 C19 124.3(5)
C18 Fe2 C19 40.1(4)
C11 Fe2 C19 160.3(6)
C17 Fe2 C19 67.8(5)
C23 Fe3 C26 160.6(6)
C23 Fe3 C22 40.3(4)
C26 Fe3 C22 125.3(5)
C23 Fe3 C29 123.5(5)
C26 Fe3 C29 66.6(5)
C22 Fe3 C29 160.7(6)
C23 Fe3 C27 124.7(6)
C26 Fe3 C27 39.7(4)
C22 Fe3 C27 110.5(5)
C29 Fe3 C27 67.9(6)
C23 Fe3 C24 39.7(4)
C26 Fe3 C24 159.3(5)
C22 Fe3 C24 68.1(4)
C29 Fe3 C24 105.6(5)
C27 Fe3 C24 157.6(6)
C23 Fe3 C25 67.5(4)
C26 Fe3 C25 124.7(4)
C22 Fe3 C25 69.0(4)
C29 Fe3 C25 118.9(6)
C27 Fe3 C25 161.6(5)
C24 Fe3 C25 40.5(4)
C23 Fe3 C28 107.2(5)
C26 Fe3 C28 68.5(5)
C22 Fe3 C28 124.3(6)
C29 Fe3 C28 41.4(5)
C27 Fe3 C28 41.5(5)
C24 Fe3 C28 119.3(6)
C25 Fe3 C28 154.4(7)
C23 Fe3 C21 68.5(3)
C26 Fe3 C21 109.5(4)
C22 Fe3 C21 41.6(3)
C29 Fe3 C21 155.2(6)
C27 Fe3 C21 126.0(5)
C24 Fe3 C21 68.9(4)
C25 Fe3 C21 41.3(3)
C28 Fe3 C21 162.5(7)
C23 Fe3 C30 156.9(6)
C26 Fe3 C30 40.7(4)
C22 Fe3 C30 160.9(5)
C29 Fe3 C30 37.8(5)
C27 Fe3 C30 67.3(5)
C24 Fe3 C30 121.6(5)
C25 Fe3 C30 106.9(4)
C28 Fe3 C30 67.6(5)
C21 Fe3 C30 123.1(4)
C36 Fe4 C40 39.8(7)
C36 Fe4 C34 156.4(11)
C40 Fe4 C34 122.3(8)
C36 Fe4 C33 161.7(12)
C40 Fe4 C33 157.3(10)
C34 Fe4 C33 40.2(4)
C36 Fe4 C32 124.0(9)
C40 Fe4 C32 159.4(10)
C34 Fe4 C32 67.9(4)
C33 Fe4 C32 41.7(4)
C36 Fe4 C37 37.0(8)
C40 Fe4 C37 64.1(8)
C34 Fe4 C37 164.7(10)
C33 Fe4 C37 128.8(10)
C32 Fe4 C37 111.2(6)
C36 Fe4 C31 107.2(6)
C40 Fe4 C31 122.8(8)
C34 Fe4 C31 67.3(4)
C33 Fe4 C31 69.2(4)
C32 Fe4 C31 40.8(3)
C37 Fe4 C31 122.7(8)
C36 Fe4 C35 120.4(8)
C40 Fe4 C35 106.2(6)
C34 Fe4 C35 40.4(4)
C33 Fe4 C35 69.3(4)
C32 Fe4 C35 69.1(4)
C37 Fe4 C35 154.7(10)
C31 Fe4 C35 40.7(3)
C36 Fe4 C39 67.2(7)
C40 Fe4 C39 39.7(7)
C34 Fe4 C39 108.9(5)
C33 Fe4 C39 122.7(6)
C32 Fe4 C39 159.6(7)
C37 Fe4 C39 66.3(7)
C31 Fe4 C39 158.4(7)
C35 Fe4 C39 122.5(6)
C36 Fe4 C38 67.4(7)
C40 Fe4 C38 65.8(7)
C34 Fe4 C38 125.1(7)
C33 Fe4 C38 109.8(6)
C32 Fe4 C38 125.5(7)
C37 Fe4 C38 42.0(7)
C31 Fe4 C38 160.6(8)
C35 Fe4 C38 158.4(8)
C39 Fe4 C38 38.6(5)
C43 Fe5 C49 124.7(6)
C43 Fe5 C46 157.3(7)
C49 Fe5 C46 68.7(5)
C43 Fe5 C50 161.3(6)
C49 Fe5 C50 41.2(6)
C46 Fe5 C50 40.6(5)
C43 Fe5 C44 39.6(5)
C49 Fe5 C44 110.0(5)
C46 Fe5 C44 160.3(7)
C50 Fe5 C44 125.4(6)
C43 Fe5 C48 109.3(6)
C49 Fe5 C48 39.3(6)
C46 Fe5 C48 68.4(6)
C50 Fe5 C48 67.7(7)
C44 Fe5 C48 123.9(6)
C43 Fe5 C47 124.3(8)
C49 Fe5 C47 65.6(6)
C46 Fe5 C47 39.7(6)
C50 Fe5 C47 66.0(6)
C44 Fe5 C47 159.0(7)
C48 Fe5 C47 39.5(5)
C43 Fe5 C42 41.3(4)
C49 Fe5 C42 160.0(7)
C46 Fe5 C42 119.8(5)
C50 Fe5 C42 156.1(6)
C44 Fe5 C42 68.4(5)
C48 Fe5 C42 123.9(7)
C47 Fe5 C42 108.4(6)
C43 Fe5 C41 68.4(4)
C49 Fe5 C41 158.8(8)
C46 Fe5 C41 105.3(4)
C50 Fe5 C41 121.2(5)
C44 Fe5 C41 68.4(4)
C48 Fe5 C41 159.3(7)
C47 Fe5 C41 123.5(5)
C42 Fe5 C41 40.7(4)
C43 Fe5 C45 68.5(5)
C49 Fe5 C45 123.3(7)
C46 Fe5 C45 122.2(5)
C50 Fe5 C45 107.2(5)
C44 Fe5 C45 40.9(4)
C48 Fe5 C45 158.7(7)
C47 Fe5 C45 159.2(6)
C42 Fe5 C45 69.4(4)
C41 Fe5 C45 41.4(4)
C60 Fe6 C54 120.1(6)
C60 Fe6 C55 108.5(5)
C54 Fe6 C55 40.4(4)
C60 Fe6 C51 127.2(6)
C54 Fe6 C51 69.0(4)
C55 Fe6 C51 41.7(4)
C60 Fe6 C59 41.7(6)
C54 Fe6 C59 106.2(5)
C55 Fe6 C59 125.6(7)
C51 Fe6 C59 164.9(7)
C60 Fe6 C58 67.2(7)
C54 Fe6 C58 125.3(5)
C55 Fe6 C58 162.1(6)
C51 Fe6 C58 154.7(6)
C59 Fe6 C58 39.6(6)
C60 Fe6 C53 153.3(6)
C54 Fe6 C53 40.8(4)
C55 Fe6 C53 69.1(4)
C51 Fe6 C53 69.7(3)
C59 Fe6 C53 116.7(6)
C58 Fe6 C53 106.5(5)
C60 Fe6 C56 40.7(5)
C54 Fe6 C56 156.5(6)
C55 Fe6 C56 122.9(5)
C51 Fe6 C56 109.7(4)
C59 Fe6 C56 68.5(5)
C58 Fe6 C56 66.0(5)
C53 Fe6 C56 162.5(6)
C60 Fe6 C57 67.1(6)
C54 Fe6 C57 161.9(6)
C55 Fe6 C57 157.0(5)
C51 Fe6 C57 121.5(5)
C59 Fe6 C57 67.3(6)
C58 Fe6 C57 39.3(5)
C53 Fe6 C57 125.5(6)
C56 Fe6 C57 38.9(5)
C60 Fe6 C52 164.9(6)
C54 Fe6 C52 69.3(4)
C55 Fe6 C52 70.3(4)
C51 Fe6 C52 42.1(3)
C59 Fe6 C52 151.2(7)
C58 Fe6 C52 118.6(6)
C53 Fe6 C52 41.4(4)
C56 Fe6 C52 126.5(5)
C57 Fe6 C52 107.7(5)
C2 C1 C5 106.9(7)
C2 C1 Se1 128.8(6)
C5 C1 Se1 124.3(7)
C2 C1 Fe1 69.0(4)
C5 C1 Fe1 69.1(4)
Se1 C1 Fe1 128.1(4)
C1 C2 C3 108.7(8)
C1 C2 Fe1 70.3(4)
C3 C2 Fe1 70.2(5)
C4 C3 C2 107.8(8)
C4 C3 Fe1 69.9(5)
C2 C3 Fe1 69.0(5)
C3 C4 C5 108.7(7)
C3 C4 Fe1 70.2(5)
C5 C4 Fe1 69.4(4)
C4 C5 C1 107.9(8)
C4 C5 Fe1 69.9(5)
C1 C5 Fe1 69.9(4)
C7 C6 C10 108.7(9)
C7 C6 Fe1 69.6(5)
C10 C6 Fe1 70.9(5)
C8 C7 C6 108.9(8)
C8 C7 Fe1 71.1(5)
C6 C7 Fe1 70.4(5)
C7 C8 C9 108.4(9)
C7 C8 Fe1 69.3(5)
C9 C8 Fe1 70.1(5)
C8 C9 C10 107.5(8)
C8 C9 Fe1 69.8(5)
C10 C9 Fe1 70.1(5)
C6 C10 C9 106.5(9)
C6 C10 Fe1 68.9(5)
C9 C10 Fe1 69.3(5)
C12 C11 C15 107.5(8)
C12 C11 Se2 123.8(6)
C15 C11 Se2 128.6(6)
C12 C11 Fe2 68.9(5)
C15 C11 Fe2 69.2(5)
Se2 C11 Fe2 128.1(4)
C13 C12 C11 109.6(8)
C13 C12 Fe2 69.4(5)
C11 C12 Fe2 70.3(5)
C12 C13 C14 107.5(9)
C12 C13 Fe2 70.2(6)
C14 C13 Fe2 70.0(5)
C13 C14 C15 109.0(8)
C13 C14 Fe2 69.4(5)
C15 C14 Fe2 69.6(5)
C11 C15 C14 106.3(8)
C11 C15 Fe2 69.9(4)
C14 C15 Fe2 68.7(5)
C20 C16 C17 109.7(13)
C20 C16 Fe2 71.0(7)
C17 C16 Fe2 70.9(7)
C18 C17 C16 105.7(12)
C18 C17 Fe2 69.8(6)
C16 C17 Fe2 68.4(6)
C17 C18 C19 109.6(12)
C17 C18 Fe2 70.2(6)
C19 C18 Fe2 70.7(6)
C18 C19 C20 106.1(11)
C18 C19 Fe2 69.2(6)
C20 C19 Fe2 68.6(6)
C16 C20 C19 108.8(13)
C16 C20 Fe2 69.7(6)
C19 C20 Fe2 71.0(7)
C25 C21 C22 106.0(7)
C25 C21 Se3 127.4(6)
C22 C21 Se3 126.6(7)
C25 C21 Fe3 69.3(5)
C22 C21 Fe3 68.7(5)
Se3 C21 Fe3 127.8(4)
C23 C22 C21 107.2(9)
C23 C22 Fe3 69.6(6)
C21 C22 Fe3 69.7(5)
C24 C23 C22 110.5(9)
C24 C23 Fe3 70.8(7)
C22 C23 Fe3 70.1(5)
C23 C24 C25 108.0(9)
C23 C24 Fe3 69.5(7)
C25 C24 Fe3 69.8(5)
C24 C25 C21 108.1(9)
C24 C25 Fe3 69.7(6)
C21 C25 Fe3 69.4(5)
C27 C26 C30 108.1(11)
C27 C26 Fe3 70.5(7)
C30 C26 Fe3 70.5(6)
C26 C27 C28 108.4(12)
C26 C27 Fe3 69.8(7)
C28 C27 Fe3 69.4(7)
C29 C28 C27 103.9(11)
C29 C28 Fe3 69.0(7)
C27 C28 Fe3 69.1(6)
C30 C29 C28 110.7(14)
C30 C29 Fe3 71.7(7)
C28 C29 Fe3 69.6(8)
C29 C30 C26 108.8(13)
C29 C30 Fe3 70.5(8)
C26 C30 Fe3 68.8(6)
C35 C31 C32 108.9(8)
C35 C31 Se4 127.2(7)
C32 C31 Se4 123.8(7)
C35 C31 Fe4 69.8(5)
C32 C31 Fe4 69.3(5)
Se4 C31 Fe4 125.0(4)
C31 C32 C33 107.4(9)
C31 C32 Fe4 69.9(5)
C33 C32 Fe4 68.8(5)
C34 C33 C32 106.1(9)
C34 C33 Fe4 69.9(6)
C32 C33 Fe4 69.5(6)
C33 C34 C35 111.6(9)
C33 C34 Fe4 69.9(6)
C35 C34 Fe4 70.5(6)
C34 C35 C31 105.9(9)
C34 C35 Fe4 69.1(5)
C31 C35 Fe4 69.6(5)
C37 C36 C40 108(2)
C37 C36 Fe4 72.7(13)
C40 C36 Fe4 70.2(9)
C36 C37 C38 110(2)
C36 C37 Fe4 70.3(9)
C38 C37 Fe4 69.6(8)
C39 C38 C37 104.5(17)
C39 C38 Fe4 70.3(7)
C37 C38 Fe4 68.4(7)
C38 C39 C40 107.9(17)
C38 C39 Fe4 71.1(7)
C40 C39 Fe4 68.9(8)
C36 C40 C39 109.6(19)
C36 C40 Fe4 70.0(10)
C39 C40 Fe4 71.4(8)
C42 C41 C45 108.5(8)
C42 C41 Se5 125.3(8)
C45 C41 Se5 126.2(8)
C42 C41 Fe5 69.4(5)
C45 C41 Fe5 69.4(5)
Se5 C41 Fe5 125.7(4)
C41 C42 C43 106.6(11)
C41 C42 Fe5 70.0(6)
C43 C42 Fe5 68.5(6)
C44 C43 C42 109.3(11)
C44 C43 Fe5 70.5(7)
C42 C43 Fe5 70.2(6)
C43 C44 C45 109.9(10)
C43 C44 Fe5 69.8(7)
C45 C44 Fe5 70.4(5)
C44 C45 C41 105.7(10)
C44 C45 Fe5 68.7(6)
C41 C45 Fe5 69.2(5)
C47 C46 C50 105.2(11)
C47 C46 Fe5 70.8(7)
C50 C46 Fe5 69.8(7)
C48 C47 C46 111.7(16)
C48 C47 Fe5 70.2(8)
C46 C47 Fe5 69.5(7)
C49 C48 C47 106.8(17)
C49 C48 Fe5 69.7(9)
C47 C48 Fe5 70.4(8)
C48 C49 C50 108.5(14)
C48 C49 Fe5 71.0(9)
C50 C49 Fe5 69.5(6)
C46 C50 C49 107.7(14)
C46 C50 Fe5 69.6(7)
C49 C50 Fe5 69.3(8)
C55 C51 C52 107.9(8)
C55 C51 Se6 125.5(7)
C52 C51 Se6 126.5(7)
C55 C51 Fe6 69.1(5)
C52 C51 Fe6 70.1(5)
Se6 C51 Fe6 129.7(4)
C53 C52 C51 105.7(9)
C53 C52 Fe6 68.4(5)
C51 C52 Fe6 67.9(5)
C54 C53 C52 108.6(9)
C54 C53 Fe6 69.0(6)
C52 C53 Fe6 70.2(5)
C55 C54 C53 110.2(10)
C55 C54 Fe6 70.2(6)
C53 C54 Fe6 70.2(6)
C54 C55 C51 107.7(9)
C54 C55 Fe6 69.5(6)
C51 C55 Fe6 69.2(5)
C57 C56 C60 108.0(13)
C57 C56 Fe6 70.8(7)
C60 C56 Fe6 68.3(7)
C56 C57 C58 108.5(14)
C56 C57 Fe6 70.3(7)
C58 C57 Fe6 69.5(8)
C57 C58 C59 110.9(16)
C57 C58 Fe6 71.2(7)
C59 C58 Fe6 70.2(8)
C58 C59 C60 105.3(14)
C58 C59 Fe6 70.3(8)
C60 C59 Fe6 68.4(7)
C56 C60 C59 107.4(15)
C56 C60 Fe6 71.0(7)
C59 C60 Fe6 69.9(8)
C64 P1 C67 115.2(5)
C64 P1 C61 108.9(6)
C67 P1 C61 109.0(5)
C62 C61 P1 115.7(9)
C61 C62 C63 115.4(11)
C65 C64 P1 115.8(9)
C64 C65 C66 115.1(12)
C68 C67 P1 115.4(7)
C67 C68 C69 112.3(9)
C76 P2 C70 116.2(10)
C76 P2 C73 104.7(10)
C70 P2 C73 119.0(13)
C71 C70 P2 128(3)
C70 C71 C72 114(3)
C74 C73 P2 138(3)
C73 C74 C75 137(3)
C77 C76 P2 114.7(13)
C76 C77 C78 118.5(18)
C4S O1S C1S 96(3)
C2S C1S O1S 101(3)
C1S C2S C3S 96(3)
C4S C3S C2S 96(3)
C3S C4S O1S 101(3)

loop_
_geom_bond_atom_site_label_1
_geom_bond_atom_site_label_2
_geom_bond_distance
Cd1 Cl1 2.4747(19)
Cd1 Se3 2.6151(10)
Cd1 Se1 2.6460(9)
Cd1 Se2 2.6525(9)
Cd2 Cl2 2.441(2)
Cd2 Se4 2.6466(10)
Cd2 Se6 2.6603(11)
Cd2 Se1 2.6628(9)
Cd3 Cl3 2.424(2)
Cd3 Se2 2.6334(10)
Cd3 Se4 2.6411(9)
Cd3 Se5 2.6827(11)
Cd4 Cl4 2.449(2)
Cd4 Se5 2.6316(10)
Cd4 Se3 2.6426(9)
Cd4 Se6 2.6678(10)
Se1 C1 1.921(7)
Se2 C11 1.906(9)
Se3 C21 1.889(8)
Se4 C31 1.926(9)
Se5 C41 1.925(8)
Se6 C51 1.911(9)
Fe1 C7 2.021(8)
Fe1 C2 2.028(8)
Fe1 C6 2.031(8)
Fe1 C5 2.034(8)
Fe1 C4 2.040(8)
Fe1 C8 2.043(9)
Fe1 C3 2.044(9)
Fe1 C1 2.045(7)
Fe1 C9 2.046(8)
Fe1 C10 2.057(8)
Fe2 C16 2.006(10)
Fe2 C13 2.010(9)
Fe2 C14 2.018(9)
Fe2 C12 2.020(8)
Fe2 C20 2.022(11)
Fe2 C15 2.030(8)
Fe2 C18 2.034(10)
Fe2 C11 2.039(8)
Fe2 C17 2.040(10)
Fe2 C19 2.054(10)
Fe3 C23 2.020(10)
Fe3 C26 2.026(10)
Fe3 C22 2.027(9)
Fe3 C29 2.032(13)
Fe3 C27 2.035(12)
Fe3 C24 2.037(10)
Fe3 C25 2.038(9)
Fe3 C28 2.040(11)
Fe3 C21 2.040(8)
Fe3 C30 2.048(11)
Fe4 C36 1.991(15)
Fe4 C40 1.994(13)
Fe4 C34 2.006(10)
Fe4 C33 2.006(10)
Fe4 C32 2.015(8)
Fe4 C37 2.018(14)
Fe4 C31 2.022(8)
Fe4 C35 2.025(9)
Fe4 C39 2.026(11)
Fe4 C38 2.035(11)
Fe5 C43 2.011(11)
Fe5 C49 2.013(12)
Fe5 C46 2.015(11)
Fe5 C50 2.017(11)
Fe5 C44 2.020(11)
Fe5 C48 2.030(14)
Fe5 C47 2.032(12)
Fe5 C42 2.032(11)
Fe5 C41 2.040(8)
Fe5 C45 2.042(10)
Fe6 C60 1.998(12)
Fe6 C54 2.006(10)
Fe6 C55 2.015(10)
Fe6 C51 2.016(8)
Fe6 C59 2.017(12)
Fe6 C58 2.018(12)
Fe6 C53 2.022(10)
Fe6 C56 2.033(11)
Fe6 C57 2.039(11)
Fe6 C52 2.046(9)
C1 C2 1.415(11)
C1 C5 1.427(10)
C2 C3 1.419(11)
C3 C4 1.394(12)
C4 C5 1.415(12)
C6 C7 1.384(13)
C6 C10 1.405(11)
C7 C8 1.376(12)
C8 C9 1.402(13)
C9 C10 1.426(13)
C11 C12 1.412(11)
C11 C15 1.420(11)
C12 C13 1.394(12)
C13 C14 1.396(12)
C14 C15 1.438(12)
C16 C20 1.355(16)
C16 C17 1.409(16)
C17 C18 1.393(16)
C18 C19 1.401(15)
C19 C20 1.406(17)
C21 C25 1.437(11)
C21 C22 1.445(11)
C22 C23 1.394(13)
C23 C24 1.377(15)
C24 C25 1.411(12)
C26 C27 1.377(14)
C26 C30 1.417(14)
C27 C28 1.444(18)
C28 C29 1.441(19)
C29 C30 1.323(16)
C31 C35 1.406(12)
C31 C32 1.408(12)
C32 C33 1.430(14)
C33 C34 1.380(14)
C34 C35 1.391(13)
C36 C37 1.27(3)
C36 C40 1.36(2)
C37 C38 1.45(2)
C38 C39 1.344(18)
C39 C40 1.37(2)
C41 C42 1.415(13)
C41 C45 1.443(13)
C42 C43 1.425(14)
C43 C44 1.366(16)
C44 C45 1.421(13)
C46 C47 1.376(19)
C46 C50 1.398(17)
C47 C48 1.372(19)
C48 C49 1.36(2)
C49 C50 1.419(18)
C51 C55 1.436(12)
C51 C52 1.459(12)
C52 C53 1.437(13)
C53 C54 1.403(14)
C54 C55 1.388(13)
C56 C57 1.357(16)
C56 C60 1.402(17)
C57 C58 1.364(17)
C58 C59 1.37(2)
C59 C60 1.429(19)
P1 C64 1.751(11)
P1 C67 1.765(9)
P1 C61 1.817(11)
C61 C62 1.439(15)
C62 C63 1.487(16)
C64 C65 1.427(14)
C65 C66 1.490(15)
C67 C68 1.509(13)
C68 C69 1.544(16)
P2 C76 1.733(14)
P2 C70 1.81(3)
P2 C73 1.89(2)
C70 C71 1.14(3)
C71 C72 1.64(3)
C73 C74 1.08(3)
C74 C75 1.42(2)
C76 C77 1.404(19)
C77 C78 1.49(2)
O1S C4S 1.40(4)
O1S C1S 1.67(4)
C1S C2S 1.27(4)
C2S C3S 1.50(4)
C3S C4S 1.27(4)
